data_4020340
loop_
_publ_author_name
'Tory N. Cayzer'
'Michael N. Paddon-Row'
'Damian Moran'
'Alan D. Payne'
'Michael S. Sherburn'
'Peter Turner'

_publ_section_title
;
 Intramolecular Diels-Alder Reactions of
 Ester Linked 1,3,8-Nonatrienes
;
_journal_name_full 'Journal of Organic Chemistry'
_journal_page_first 5561
_journal_page_last 5570
_journal_paper_doi 10.1021/jo0505829
_journal_volume 70
_journal_year 2005
_chemical_formula_sum 'C10 H12 O4'
_chemical_formula_weight 196.20
_space_group_IT_number 14
_symmetry_cell_setting monoclinic
_symmetry_space_group_name_Hall '-P 2ybc'
_symmetry_space_group_name_H-M 'P 1 21/c 1'
_cell_angle_alpha 90.00
_cell_angle_beta 105.233(2)
_cell_angle_gamma 90.00
_cell_formula_units_Z 4
_cell_length_a 10.2650(16)
_cell_length_b 5.7150(9)
_cell_length_c 16.464(3)
_cell_measurement_temperature 150(2)
_cell_volume 931.9(3)
_diffrn_ambient_temperature 150(2)
_exptl_crystal_density_diffrn 1.398
_cod_original_sg_symbol_H-M 'P 21/c'
_cod_database_code 4020340

loop_
_symmetry_equiv_pos_as_xyz
'x, y, z'
'-x, y+1/2, -z+1/2'
'-x, -y, -z'
'x, -y-1/2, z-1/2'

loop_
_atom_site_label
_atom_site_type_symbol
_atom_site_fract_x
_atom_site_fract_y
_atom_site_fract_z
_atom_site_U_iso_or_equiv
_atom_site_adp_type
_atom_site_occupancy
_atom_site_symmetry_multiplicity
_atom_site_calc_flag
_atom_site_refinement_flags
_atom_site_disorder_assembly
_atom_site_disorder_group
O1 O 0.06581(9) 0.34377(18) 0.74510(6) 0.0308(2) Uani 1 1 d . . .
O2 O 0.06675(9) 0.27128(17) 0.87833(6) 0.0294(2) Uani 1 1 d . . .
O3 O 0.22041(9) -0.19993(16) 0.95534(6) 0.0274(2) Uani 1 1 d . . .
O4 O 0.31508(10) 0.09336(18) 1.04150(6) 0.0341(2) Uani 1 1 d . . .
C1 C 0.11376(12) 0.2368(2) 0.81980(8) 0.0231(3) Uani 1 1 d . . .
C2 C 0.23067(12) 0.0781(2) 0.81677(7) 0.0209(3) Uani 1 1 d . . .
H2 H 0.1964 -0.0855 0.8050 0.025 Uiso 1 1 calc R . .
C3 C 0.34171(12) 0.0811(2) 0.89991(8) 0.0218(3) Uani 1 1 d . . .
H3 H 0.4135 -0.0308 0.8939 0.026 Uiso 1 1 calc R . .
C4 C 0.40690(13) 0.3221(2) 0.91760(8) 0.0260(3) Uani 1 1 d . . .
H4A H 0.3467 0.4260 0.9394 0.031 Uiso 1 1 calc R . .
H4B H 0.4931 0.3075 0.9618 0.031 Uiso 1 1 calc R . .
C5 C 0.43379(13) 0.4310(2) 0.84098(9) 0.0292(3) Uani 1 1 d . . .
H5 H 0.4960 0.5574 0.8489 0.035 Uiso 1 1 calc R . .
C6 C 0.37657(13) 0.3629(3) 0.76285(9) 0.0298(3) Uani 1 1 d . . .
H6 H 0.4021 0.4405 0.7184 0.036 Uiso 1 1 calc R . .
C7 C 0.27375(13) 0.1703(2) 0.74025(8) 0.0256(3) Uani 1 1 d . . .
H7 H 0.3083 0.0397 0.7112 0.031 Uiso 1 1 calc R . .
C8 C 0.13792(14) 0.2611(3) 0.68536(8) 0.0319(3) Uani 1 1 d . . .
H8A H 0.1521 0.3902 0.6485 0.038 Uiso 1 1 calc R . .
H8B H 0.0871 0.1341 0.6498 0.038 Uiso 1 1 calc R . .
C9 C 0.29097(12) -0.0009(2) 0.97356(8) 0.0239(3) Uani 1 1 d . . .
C10 C 0.16693(16) -0.2944(3) 1.02139(9) 0.0373(4) Uani 1 1 d . . .
H10A H 0.2387 -0.3006 1.0741 0.056 Uiso 1 1 calc R . .
H10B H 0.1323 -0.4525 1.0060 0.056 Uiso 1 1 calc R . .
H10C H 0.0935 -0.1941 1.0289 0.056 Uiso 1 1 calc R . .

loop_
_atom_site_aniso_label
_atom_site_aniso_U_11
_atom_site_aniso_U_22
_atom_site_aniso_U_33
_atom_site_aniso_U_23
_atom_site_aniso_U_13
_atom_site_aniso_U_12
O1 0.0243(5) 0.0380(6) 0.0289(5) 0.0073(4) 0.0051(4) 0.0059(4)
O2 0.0232(5) 0.0370(6) 0.0296(5) -0.0033(4) 0.0099(4) 0.0022(4)
O3 0.0325(5) 0.0256(5) 0.0256(5) -0.0008(4) 0.0104(4) -0.0031(4)
O4 0.0392(6) 0.0393(6) 0.0222(5) -0.0056(4) 0.0049(4) -0.0049(5)
C1 0.0176(6) 0.0256(7) 0.0247(6) -0.0005(5) 0.0030(5) -0.0023(5)
C2 0.0185(6) 0.0222(6) 0.0214(6) -0.0026(5) 0.0041(5) -0.0014(5)
C3 0.0173(6) 0.0231(6) 0.0238(6) -0.0022(5) 0.0033(5) 0.0015(5)
C4 0.0204(6) 0.0264(7) 0.0290(7) -0.0054(6) 0.0026(5) -0.0018(5)
C5 0.0220(6) 0.0263(7) 0.0411(8) -0.0035(6) 0.0113(6) -0.0050(6)
C6 0.0271(7) 0.0324(8) 0.0344(8) 0.0015(6) 0.0158(6) -0.0029(6)
C7 0.0239(6) 0.0303(7) 0.0236(6) -0.0021(6) 0.0080(5) -0.0014(6)
C8 0.0294(7) 0.0434(9) 0.0229(7) 0.0047(6) 0.0065(6) -0.0012(6)
C9 0.0203(6) 0.0247(7) 0.0244(7) 0.0001(5) 0.0017(5) 0.0044(5)
C10 0.0469(9) 0.0374(9) 0.0319(8) 0.0003(6) 0.0180(7) -0.0086(7)

loop_
_geom_bond_atom_site_label_1
_geom_bond_atom_site_label_2
_geom_bond_distance
_geom_bond_site_symmetry_2
_geom_bond_publ_flag
O1 C1 1.3456(15) . ?
O1 C8 1.4564(16) . ?
O2 C1 1.2019(15) . ?
O3 C9 1.3397(16) . ?
O3 C10 1.4454(16) . ?
O4 C9 1.2070(15) . ?
C1 C2 1.5154(17) . ?
C2 C7 1.5340(17) . ?
C2 C3 1.5340(16) . ?
C2 H2 1.0000 . ?
C3 C9 1.5142(18) . ?
C3 C4 1.5254(18) . ?
C3 H3 1.0000 . ?
C4 C5 1.4962(19) . ?
C4 H4A 0.9900 . ?
C4 H4B 0.9900 . ?
C5 C6 1.3245(19) . ?
C5 H5 0.9500 . ?
C6 C7 1.5027(19) . ?
C6 H6 0.9500 . ?
C7 C8 1.5389(19) . ?
C7 H7 1.0000 . ?
C8 H8A 0.9900 . ?
C8 H8B 0.9900 . ?
C10 H10A 0.9800 . ?
C10 H10B 0.9800 . ?
C10 H10C 0.9800 . ?
